data_4506974
loop_
_publ_author_name
'Yi, Fei-Yan'
'Sun, Zhong-Ming'

_publ_section_title
;
 Solvent-Controlled Syntheses, Structure, and Magnetic Properties of
 Trinuclear Mn(II)-Based Metal--Organic Frameworks
;
_journal_issue 11
_journal_name_full 'Crystal Growth &amp; Design'
_journal_page_first 5693
_journal_paper_doi 10.1021/cg3011844
_journal_volume 12
_journal_year 2012
_chemical_formula_sum 'C82 H112 Mn3 N10 O31'
_chemical_formula_weight 1898.64
_chemical_name_systematic
; 
 ? 
;
_space_group_IT_number 9
_symmetry_cell_setting monoclinic
_symmetry_space_group_name_Hall 'C -2yc'
_symmetry_space_group_name_H-M 'C 1 c 1'
_atom_sites_solution_hydrogens geom
_atom_sites_solution_primary direct
_atom_sites_solution_secondary difmap
_audit_creation_method SHELXL-97
_cell_angle_alpha 90.00
_cell_angle_beta 103.1380(10)
_cell_angle_gamma 90.00
_cell_formula_units_Z 4
_cell_length_a 26.4180(14)
_cell_length_b 10.3733(6)
_cell_length_c 34.2804(18)
_cell_measurement_temperature 273(2)
_cell_volume 9148.4(9)
_computing_structure_refinement 'SHELXL-97 (Sheldrick, 1997)'
_computing_structure_solution 'SHELXS-97 (Sheldrick, 1990)'
_diffrn_ambient_temperature 273(2)
_diffrn_measured_fraction_theta_full 0.998
_diffrn_measured_fraction_theta_max 0.998
_diffrn_radiation_monochromator graphite
_diffrn_radiation_source 'fine-focus sealed tube'
_diffrn_radiation_type MoK\a
_diffrn_radiation_wavelength 0.71073
_diffrn_reflns_av_R_equivalents 0.0415
_diffrn_reflns_av_sigmaI/netI 0.0655
_diffrn_reflns_limit_h_max 32
_diffrn_reflns_limit_h_min -29
_diffrn_reflns_limit_k_max 10
_diffrn_reflns_limit_k_min -12
_diffrn_reflns_limit_l_max 42
_diffrn_reflns_limit_l_min -37
_diffrn_reflns_number 24529
_diffrn_reflns_theta_full 26.05
_diffrn_reflns_theta_max 26.05
_diffrn_reflns_theta_min 2.12
_exptl_absorpt_coefficient_mu 0.493
_exptl_absorpt_correction_T_max 0.7453
_exptl_absorpt_correction_T_min 0.6805
_exptl_crystal_colour colorless
_exptl_crystal_density_diffrn 1.379
_exptl_crystal_density_method 'not measured'
_exptl_crystal_description brick
_exptl_crystal_F_000 3988
_exptl_crystal_size_max 0.3
_exptl_crystal_size_mid 0.25
_exptl_crystal_size_min 0.2
_refine_diff_density_max 0.539
_refine_diff_density_min -0.439
_refine_diff_density_rms 0.071
_refine_ls_abs_structure_details 'Flack H D (1983), Acta Cryst. A39, 876-881'
_refine_ls_abs_structure_Flack 0.418(17)
_refine_ls_extinction_method none
_refine_ls_goodness_of_fit_ref 1.003
_refine_ls_hydrogen_treatment constr
_refine_ls_matrix_type full
_refine_ls_number_parameters 1105
_refine_ls_number_reflns 13842
_refine_ls_number_restraints 2
_refine_ls_restrained_S_all 1.003
_refine_ls_R_factor_all 0.0706
_refine_ls_R_factor_gt 0.0552
_refine_ls_shift/su_max 0.001
_refine_ls_shift/su_mean 0.000
_refine_ls_structure_factor_coef Fsqd
_refine_ls_weighting_details 'calc w=1/[\s^2^(Fo^2^)+(0.0951P)^2^+0.0000P] where P=(Fo^2^+2Fc^2^)/3'
_refine_ls_weighting_scheme calc
_refine_ls_wR_factor_gt 0.1405
_refine_ls_wR_factor_ref 0.1530
_reflns_number_gt 11351
_reflns_number_total 13842
_reflns_threshold_expression >2sigma(I)
_cod_data_source_file cg3011844_si_002.cif
_cod_data_source_block 2
_cod_original_sg_symbol_H-M Cc
_cod_database_code 4506974

loop_
_symmetry_equiv_pos_as_xyz
'x, y, z'
'x, -y, z+1/2'
'x+1/2, y+1/2, z'
'x+1/2, -y+1/2, z+1/2'

loop_
_atom_site_label
_atom_site_type_symbol
_atom_site_fract_x
_atom_site_fract_y
_atom_site_fract_z
_atom_site_U_iso_or_equiv
_atom_site_adp_type
_atom_site_occupancy
_atom_site_symmetry_multiplicity
_atom_site_calc_flag
_atom_site_refinement_flags
Mn1 Mn 1.16762(3) 0.23200(7) 0.16207(3) 0.01715(15) Uani 1 1 d .
Mn2 Mn 1.10180(2) -0.07657(7) 0.14474(2) 0.02019(17) Uani 1 1 d .
Mn3 Mn 1.23421(3) 0.54061(7) 0.18162(2) 0.02088(17) Uani 1 1 d .
N1 N 1.3256(2) 0.6268(6) 0.09587(18) 0.0492(14) Uani 1 1 d .
N2 N 1.0140(2) -0.1736(5) 0.23306(16) 0.0393(12) Uani 1 1 d .
N3 N 0.3369(2) 0.0735(5) 0.13022(17) 0.0415(13) Uani 1 1 d .
N4 N 0.3847(2) 0.6407(5) 0.2760(2) 0.0584(17) Uani 1 1 d .
N5 N -0.00216(19) 0.3865(5) 0.19512(16) 0.0362(12) Uani 1 1 d .
N6 N 0.0391(6) 0.9459(14) 0.4403(5) 0.157(5) Uiso 1 1 d .
N7 N 0.8126(4) 1.0033(9) 0.8787(3) 0.105(3) Uani 1 1 d .
N8 N 0.7290(3) 0.0218(7) 0.9557(3) 0.080(2) Uani 1 1 d .
N9 N 0.6436(3) 0.5093(7) 0.8740(2) 0.0698(19) Uani 1 1 d .
N10 N 0.9484(2) 0.8216(6) 0.0541(2) 0.0507(15) Uani 1 1 d .
C1 C 0.9962(2) 0.4652(6) 0.38701(17) 0.0283(12) Uani 1 1 d .
C2 C 1.0304(2) 0.3786(6) 0.36681(17) 0.0300(12) Uani 1 1 d .
H2A H 1.0407 0.3016 0.3827 0.036 Uiso 1 1 calc R
H2B H 1.0113 0.3528 0.3404 0.036 Uiso 1 1 calc R
C3 C 1.0278(2) 0.5303(6) 0.42425(17) 0.0308(13) Uani 1 1 d .
H3A H 1.0544 0.5845 0.4174 0.037 Uiso 1 1 calc R
H3B H 1.0055 0.5837 0.4364 0.037 Uiso 1 1 calc R
C4 C 0.9540(2) 0.3812(5) 0.39734(17) 0.0290(12) Uani 1 1 d .
H4B H 0.9337 0.3433 0.3732 0.043 Uiso 1 1 d R
H4A H 0.9697 0.3142 0.4154 0.043 Uiso 1 1 d R
C5 C 0.9713(2) 0.5722(6) 0.35805(18) 0.0318(13) Uani 1 1 d .
H5A H 0.9508 0.6289 0.3708 0.038 Uiso 1 1 calc R
H5B H 0.9979 0.6229 0.3498 0.038 Uiso 1 1 calc R
C6 C 1.0939(2) 0.4452(5) 0.33039(16) 0.0269(12) Uani 1 1 d .
C7 C 1.0851(2) 0.3473(5) 0.30248(17) 0.0294(12) Uani 1 1 d .
H7A H 1.0637 0.2783 0.3053 0.035 Uiso 1 1 calc R
C8 C 1.1087(2) 0.3529(5) 0.26991(16) 0.0257(11) Uani 1 1 d .
H8A H 1.1032 0.2866 0.2512 0.031 Uiso 1 1 calc R
C9 C 1.1398(2) 0.4550(5) 0.26523(16) 0.0255(11) Uani 1 1 d .
C10 C 1.1489(3) 0.5509(6) 0.29375(19) 0.0388(15) Uani 1 1 d .
H10A H 1.1705 0.6195 0.2909 0.047 Uiso 1 1 calc R
C11 C 1.1265(2) 0.5472(6) 0.32659(18) 0.0369(14) Uani 1 1 d .
H11A H 1.1332 0.6120 0.3458 0.044 Uiso 1 1 calc R
C12 C 1.1645(2) 0.4644(5) 0.22946(17) 0.0249(11) Uani 1 1 d .
C13 C 1.0784(2) 0.4657(6) 0.48872(17) 0.0300(13) Uani 1 1 d .
C14 C 1.0909(3) 0.5895(6) 0.50109(18) 0.0359(14) Uani 1 1 d .
H14A H 1.0801 0.6586 0.4839 0.043 Uiso 1 1 calc R
C15 C 1.1203(2) 0.6100(5) 0.54029(17) 0.0319(13) Uani 1 1 d .
H15A H 1.1298 0.6934 0.5488 0.038 Uiso 1 1 calc R
C16 C 1.1352(2) 0.5082(5) 0.56616(16) 0.0231(11) Uani 1 1 d .
C17 C 1.1215(2) 0.3827(5) 0.55309(15) 0.0240(11) Uani 1 1 d .
H17A H 1.1310 0.3134 0.5704 0.029 Uiso 1 1 calc R
C18 C 1.0939(2) 0.3620(5) 0.51458(16) 0.0260(12) Uani 1 1 d .
H18A H 1.0855 0.2783 0.5057 0.031 Uiso 1 1 calc R
C19 C 1.1666(2) 0.5279(5) 0.60794(17) 0.0224(11) Uani 1 1 d .
C20 C 0.9022(2) 0.5836(5) 0.29945(16) 0.0275(12) Uani 1 1 d .
C21 C 0.8649(2) 0.5130(5) 0.27274(16) 0.0277(12) Uani 1 1 d .
H21A H 0.8660 0.4233 0.2729 0.033 Uiso 1 1 calc R
C22 C 0.82585(19) 0.5776(5) 0.24575(16) 0.0254(11) Uani 1 1 d .
H22A H 0.8010 0.5310 0.2276 0.031 Uiso 1 1 calc R
C23 C 0.82381(19) 0.7109(5) 0.24570(16) 0.0223(11) Uani 1 1 d .
C24 C 0.8615(2) 0.7800(5) 0.27255(17) 0.0288(12) Uani 1 1 d .
H24A H 0.8607 0.8696 0.2722 0.035 Uiso 1 1 calc R
C25 C 0.9004(2) 0.7163(5) 0.29992(17) 0.0298(13) Uani 1 1 d .
H25A H 0.9250 0.7627 0.3183 0.036 Uiso 1 1 calc R
C26 C 0.78075(19) 0.7808(5) 0.21667(16) 0.0242(11) Uani 1 1 d .
C27 C 0.8429(2) 0.5074(6) -0.06303(16) 0.0307(13) Uani 1 1 d .
C28 C 0.8712(2) 0.3971(6) -0.03804(17) 0.0336(13) Uani 1 1 d .
H28A H 0.8464 0.3364 -0.0314 0.040 Uiso 1 1 calc R
H28B H 0.8931 0.3518 -0.0527 0.040 Uiso 1 1 calc R
C29 C 0.8095(2) 0.5794(7) -0.03947(18) 0.0379(14) Uani 1 1 d .
H29A H 0.8305 0.6091 -0.0141 0.046 Uiso 1 1 calc R
H29B H 0.7930 0.6534 -0.0545 0.046 Uiso 1 1 calc R
C30 C 0.8107(2) 0.4534(6) -0.10128(18) 0.0361(14) Uani 1 1 d .
H30A H 0.8329 0.4116 -0.1164 0.043 Uiso 1 1 calc R
H30B H 0.7864 0.3901 -0.0955 0.043 Uiso 1 1 calc R
C31 C 0.8823(2) 0.6047(6) -0.07265(19) 0.0365(14) Uani 1 1 d .
H31A H 0.8647 0.6680 -0.0918 0.044 Uiso 1 1 calc R
H31B H 0.8998 0.6494 -0.0485 0.044 Uiso 1 1 calc R
C32 C 0.9370(2) 0.3787(6) 0.02300(18) 0.0310(13) Uani 1 1 d .
C33 C 0.9392(2) 0.2452(6) 0.02177(19) 0.0364(15) Uani 1 1 d .
H33A H 0.9161 0.1990 0.0023 0.044 Uiso 1 1 calc R
C34 C 0.9770(2) 0.1820(6) 0.05051(18) 0.0323(13) Uani 1 1 d .
H34A H 0.9780 0.0924 0.0504 0.039 Uiso 1 1 calc R
C35 C 1.0126(2) 0.2477(5) 0.07895(16) 0.0237(11) Uani 1 1 d .
C36 C 1.0098(2) 0.3824(5) 0.07922(17) 0.0289(12) Uani 1 1 d .
H36A H 1.0338 0.4292 0.0980 0.035 Uiso 1 1 calc R
C37 C 0.9721(2) 0.4457(6) 0.05201(18) 0.0347(13) Uani 1 1 d .
H37A H 0.9701 0.5351 0.0530 0.042 Uiso 1 1 calc R
C38 C 1.0546(2) 0.1785(5) 0.10873(16) 0.0245(12) Uani 1 1 d .
C39 C 0.7482(2) 0.5006(7) -0.00074(16) 0.0344(13) Uani 1 1 d .
C40 C 0.7527(2) 0.6048(6) 0.02368(17) 0.0325(13) Uani 1 1 d .
H40A H 0.7720 0.6759 0.0190 0.039 Uiso 1 1 calc R
C41 C 0.7283(2) 0.6051(5) 0.05597(17) 0.0286(12) Uani 1 1 d .
H41A H 0.7322 0.6753 0.0733 0.034 Uiso 1 1 calc R
C42 C 0.6981(2) 0.4999(5) 0.06215(16) 0.0233(11) Uani 1 1 d .
C43 C 0.6936(3) 0.3978(6) 0.03614(19) 0.0409(16) Uani 1 1 d .
H43A H 0.6729 0.3280 0.0396 0.049 Uiso 1 1 calc R
C44 C 0.7189(3) 0.3956(6) 0.00486(19) 0.0421(16) Uani 1 1 d .
H44A H 0.7161 0.3245 -0.0120 0.051 Uiso 1 1 calc R
C45 C 0.6731(2) 0.4964(5) 0.09681(16) 0.0236(11) Uani 1 1 d .
C46 C 0.7565(2) 0.5357(6) -0.16251(17) 0.0316(13) Uani 1 1 d .
C47 C 0.7440(2) 0.4145(5) -0.17999(17) 0.0306(13) Uani 1 1 d .
H47A H 0.7552 0.3400 -0.1655 0.037 Uiso 1 1 calc R
C48 C 0.7150(2) 0.4062(5) -0.21857(18) 0.0278(12) Uani 1 1 d .
H48A H 0.7054 0.3256 -0.2296 0.033 Uiso 1 1 calc R
C49 C 0.69974(19) 0.5160(5) -0.24144(16) 0.0236(11) Uani 1 1 d .
C50 C 0.7138(2) 0.6379(5) -0.22359(16) 0.0293(12) Uani 1 1 d .
H50A H 0.7044 0.7125 -0.2385 0.035 Uiso 1 1 calc R
C51 C 0.7414(2) 0.6473(5) -0.18422(17) 0.0313(13) Uani 1 1 d .
H51A H 0.7497 0.7276 -0.1725 0.038 Uiso 1 1 calc R
C52 C 0.66937(19) 0.5096(5) -0.28311(16) 0.0228(11) Uani 1 1 d .
C53 C 1.2880(3) 0.5984(8) 0.1135(2) 0.0538(19) Uani 1 1 d .
H53A H 1.2545 0.6178 0.0995 0.065 Uiso 1 1 calc R
C54 C 1.3193(4) 0.6826(15) 0.0569(3) 0.113(5) Uani 1 1 d .
H54A H 1.2830 0.6903 0.0446 0.170 Uiso 1 1 calc R
H54B H 1.3357 0.6284 0.0406 0.170 Uiso 1 1 calc R
H54C H 1.3351 0.7664 0.0592 0.170 Uiso 1 1 calc R
C55 C 1.3784(3) 0.6065(11) 0.1176(3) 0.091(3) Uani 1 1 d .
H55A H 1.3786 0.5697 0.1433 0.136 Uiso 1 1 calc R
H55B H 1.3965 0.6875 0.1211 0.136 Uiso 1 1 calc R
H55C H 1.3954 0.5488 0.1027 0.136 Uiso 1 1 calc R
C56 C 1.0504(2) -0.1559(6) 0.21338(19) 0.0398(15) Uani 1 1 d .
H56A H 1.0822 -0.1965 0.2229 0.048 Uiso 1 1 calc R
C57 C 1.0230(3) -0.2583(10) 0.2675(2) 0.077(3) Uani 1 1 d .
H57A H 1.0581 -0.2896 0.2728 0.116 Uiso 1 1 calc R
H57B H 0.9994 -0.3297 0.2622 0.116 Uiso 1 1 calc R
H57C H 1.0176 -0.2116 0.2904 0.116 Uiso 1 1 calc R
C58 C 0.9643(3) -0.1182(10) 0.2199(3) 0.084(3) Uani 1 1 d .
H58A H 0.9640 -0.0642 0.1971 0.126 Uiso 1 1 calc R
H58B H 0.9563 -0.0674 0.2411 0.126 Uiso 1 1 calc R
H58C H 0.9389 -0.1853 0.2126 0.126 Uiso 1 1 calc R
C59 C 0.3069(2) -0.0039(6) 0.1457(2) 0.0364(14) Uani 1 1 d .
H59A H 0.2805 0.0335 0.1558 0.044 Uiso 1 1 calc R
C60 C 0.3790(4) 0.0273(8) 0.1122(3) 0.080(3) Uani 1 1 d .
H60A H 0.3800 -0.0652 0.1129 0.120 Uiso 1 1 calc R
H60B H 0.4116 0.0610 0.1270 0.120 Uiso 1 1 calc R
H60C H 0.3728 0.0560 0.0849 0.120 Uiso 1 1 calc R
C61 C 0.3304(3) 0.2126(6) 0.1308(2) 0.0491(18) Uani 1 1 d .
H61A H 0.3027 0.2332 0.1437 0.074 Uiso 1 1 calc R
H61B H 0.3221 0.2448 0.1039 0.074 Uiso 1 1 calc R
H61C H 0.3620 0.2516 0.1453 0.074 Uiso 1 1 calc R
C62 C 0.4328(4) 0.6341(8) 0.3015(3) 0.073(3) Uani 1 1 d .
H62A H 0.4340 0.6253 0.3287 0.087 Uiso 1 1 calc R
C63 C 0.3788(3) 0.6482(7) 0.2339(3) 0.0547(19) Uani 1 1 d .
H63A H 0.4124 0.6449 0.2276 0.082 Uiso 1 1 calc R
H63B H 0.3619 0.7276 0.2242 0.082 Uiso 1 1 calc R
H63C H 0.3581 0.5770 0.2213 0.082 Uiso 1 1 calc R
C64 C 0.3378(4) 0.6427(9) 0.2913(3) 0.086(3) Uani 1 1 d .
H64A H 0.3469 0.6367 0.3200 0.129 Uiso 1 1 calc R
H64B H 0.3161 0.5711 0.2805 0.129 Uiso 1 1 calc R
H64C H 0.3193 0.7218 0.2835 0.129 Uiso 1 1 calc R
C65 C 0.0287(2) 0.4643(6) 0.18017(18) 0.0346(14) Uani 1 1 d .
H65A H 0.0559 0.4263 0.1713 0.042 Uiso 1 1 calc R
C66 C -0.0441(3) 0.4385(8) 0.2095(3) 0.062(2) Uani 1 1 d .
H66A H -0.0442 0.5307 0.2070 0.093 Uiso 1 1 calc R
H66B H -0.0403 0.4156 0.2371 0.093 Uiso 1 1 calc R
H66C H -0.0763 0.4045 0.1941 0.093 Uiso 1 1 calc R
C67 C 0.0053(3) 0.2484(6) 0.1966(2) 0.0438(16) Uani 1 1 d .
H67A H 0.0349 0.2269 0.1860 0.066 Uiso 1 1 calc R
H67B H -0.0251 0.2070 0.1810 0.066 Uiso 1 1 calc R
H67C H 0.0111 0.2196 0.2239 0.066 Uiso 1 1 calc R
C68 C 0.0365(7) 0.8756(17) 0.4015(6) 0.157(6) Uiso 1 1 d .
H68A H 0.0650 0.8297 0.3973 0.189 Uiso 1 1 calc R
C69 C 0.0823(7) 0.9454(19) 0.4781(6) 0.176(7) Uiso 1 1 d .
H69A H 0.0728 1.0000 0.4979 0.265 Uiso 1 1 calc R
H69B H 0.1138 0.9767 0.4720 0.265 Uiso 1 1 calc R
H69C H 0.0876 0.8590 0.4883 0.265 Uiso 1 1 calc R
C70 C -0.0058(17) 0.997(5) 0.4416(16) 0.48(3) Uiso 1 1 d .
H70A H -0.0275 1.0008 0.4151 0.726 Uiso 1 1 calc R
H70B H -0.0005 1.0829 0.4524 0.726 Uiso 1 1 calc R
H70C H -0.0224 0.9456 0.4584 0.726 Uiso 1 1 calc R
C71 C 0.8233(8) 0.9134(13) 0.9052(6) 0.164(7) Uani 1 1 d .
H71A H 0.7996 0.8497 0.9080 0.197 Uiso 1 1 calc R
C72 C 0.8496(6) 1.1162(14) 0.8785(5) 0.154(6) Uani 1 1 d .
H72A H 0.8839 1.0925 0.8928 0.231 Uiso 1 1 calc R
H72B H 0.8380 1.1895 0.8911 0.231 Uiso 1 1 calc R
H72C H 0.8502 1.1375 0.8513 0.231 Uiso 1 1 calc R
C73 C 0.7588(5) 1.0165(16) 0.8568(8) 0.245(13) Uani 1 1 d .
H73A H 0.7405 0.9378 0.8588 0.368 Uiso 1 1 calc R
H73B H 0.7578 1.0345 0.8292 0.368 Uiso 1 1 calc R
H73C H 0.7427 1.0860 0.8680 0.368 Uiso 1 1 calc R
C74 C 0.7707(5) 0.0867(13) 0.9572(4) 0.107(4) Uani 1 1 d .
H74A H 0.8027 0.0593 0.9723 0.129 Uiso 1 1 calc R
C75 C 0.7314(5) -0.0882(14) 0.9816(4) 0.133(5) Uiso 1 1 d .
H75A H 0.7669 -0.1044 0.9949 0.199 Uiso 1 1 calc R
H75B H 0.7175 -0.1623 0.9661 0.199 Uiso 1 1 calc R
H75C H 0.7114 -0.0713 1.0012 0.199 Uiso 1 1 calc R
C76 C 0.6785(4) 0.0485(11) 0.9350(3) 0.086(3) Uani 1 1 d .
H76A H 0.6783 0.1252 0.9192 0.128 Uiso 1 1 calc R
H76B H 0.6569 0.0614 0.9537 0.128 Uiso 1 1 calc R
H76C H 0.6653 -0.0225 0.9177 0.128 Uiso 1 1 calc R
C77 C 0.6680(5) 0.6020(10) 0.8980(3) 0.097(4) Uani 1 1 d .
H77A H 0.6916 0.5771 0.9212 0.117 Uiso 1 1 calc R
C78 C 0.6535(3) 0.3739(9) 0.8841(3) 0.079(3) Uani 1 1 d .
H78A H 0.6769 0.3671 0.9099 0.119 Uiso 1 1 calc R
H78B H 0.6687 0.3336 0.8643 0.119 Uiso 1 1 calc R
H78C H 0.6213 0.3317 0.8848 0.119 Uiso 1 1 calc R
C79 C 0.6092(4) 0.5329(14) 0.8347(3) 0.111(4) Uani 1 1 d .
H79A H 0.6052 0.6241 0.8303 0.166 Uiso 1 1 calc R
H79B H 0.5758 0.4948 0.8339 0.166 Uiso 1 1 calc R
H79C H 0.6240 0.4953 0.8143 0.166 Uiso 1 1 calc R
C80 C 0.9023(4) 0.8321(8) 0.0302(3) 0.066(2) Uani 1 1 d .
H80A H 0.9007 0.8337 0.0028 0.079 Uiso 1 1 calc R
C81 C 0.9546(3) 0.8248(8) 0.0968(3) 0.065(2) Uani 1 1 d .
H81A H 0.9211 0.8306 0.1031 0.097 Uiso 1 1 calc R
H81B H 0.9752 0.8983 0.1076 0.097 Uiso 1 1 calc R
H81C H 0.9718 0.7475 0.1083 0.097 Uiso 1 1 calc R
C82 C 0.9954(3) 0.8110(9) 0.0393(3) 0.082(3) Uani 1 1 d .
H82A H 0.9866 0.8106 0.0105 0.123 Uiso 1 1 calc R
H82B H 1.0130 0.7323 0.0489 0.123 Uiso 1 1 calc R
H82C H 1.0177 0.8830 0.0487 0.123 Uiso 1 1 calc R
O1W O 1.08607(15) -0.2823(3) 0.13609(12) 0.0296(9) Uani 1 1 d .
O1 O 0.91874(18) 0.5356(4) -0.08880(15) 0.0343(9) Uani 1 1 d .
O2W O 1.25177(14) 0.7453(3) 0.19086(12) 0.0272(9) Uani 1 1 d .
O2 O 1.07449(15) 0.4509(5) 0.36399(12) 0.0414(11) Uani 1 1 d .
O3 O 1.05121(17) 0.4306(4) 0.45149(12) 0.0357(10) Uani 1 1 d .
O4 O 0.93916(16) 0.5104(4) 0.32438(12) 0.0375(10) Uani 1 1 d .
O5 O 1.15415(14) 0.3789(3) 0.20319(12) 0.0285(8) Uani 1 1 d .
O6 O 1.19333(15) 0.5591(4) 0.22803(12) 0.0302(9) Uani 1 1 d .
O7 O 1.18705(14) 0.6352(3) 0.61849(11) 0.0270(8) Uani 1 1 d .
O8 O 1.17191(13) 0.4307(3) 0.63130(11) 0.0246(8) Uani 1 1 d .
O9 O 0.78283(15) 0.9027(4) 0.21661(13) 0.0332(10) Uani 1 1 d .
O10 O 0.74646(13) 0.7136(3) 0.19516(11) 0.0265(8) Uani 1 1 d .
O11 O 0.90201(16) 0.4538(4) -0.00233(13) 0.0430(11) Uani 1 1 d .
O12 O 0.77068(16) 0.4881(5) -0.03305(12) 0.0436(11) Uani 1 1 d .
O13 O 0.78338(17) 0.5573(4) -0.12370(13) 0.0415(11) Uani 1 1 d .
O14 O 1.08853(14) 0.2476(4) 0.13050(11) 0.0285(9) Uani 1 1 d .
O15 O 1.05173(15) 0.0577(4) 0.10964(12) 0.0312(9) Uani 1 1 d .
O16 O 0.68329(14) 0.5841(4) 0.12256(12) 0.0296(9) Uani 1 1 d .
O17 O 0.64248(16) 0.4037(4) 0.09832(12) 0.0346(10) Uani 1 1 d .
O18 O 0.64583(14) 0.4078(4) -0.29683(12) 0.0304(9) Uani 1 1 d .
O19 O 0.66493(14) 0.6114(3) -0.30455(11) 0.0278(8) Uani 1 1 d .
O20 O 1.29230(17) 0.5502(4) 0.14579(13) 0.0363(10) Uani 1 1 d .
O21 O 1.04537(15) -0.0888(4) 0.18286(13) 0.0325(9) Uani 1 1 d .
O22 O 0.31136(17) -0.1219(4) 0.14773(16) 0.0492(12) Uani 1 1 d .
O23 O 0.4735(2) 0.6389(7) 0.2914(2) 0.088(2) Uani 1 1 d .
O24 O 0.02440(18) 0.5814(4) 0.17704(15) 0.0445(12) Uani 1 1 d .
O25 O -0.0044(5) 0.8802(12) 0.3752(4) 0.175(4) Uiso 1 1 d .
O26 O 0.8732(7) 0.9195(14) 0.9291(4) 0.225(7) Uani 1 1 d .
O27 O 0.7659(4) 0.1940(8) 0.9363(3) 0.135(3) Uani 1 1 d .
O28 O 0.6617(5) 0.7173(8) 0.8915(3) 0.180(5) Uani 1 1 d .
O29 O 0.8602(2) 0.8402(7) 0.0407(2) 0.086(2) Uani 1 1 d .

loop_
_atom_site_aniso_label
_atom_site_aniso_U_11
_atom_site_aniso_U_22
_atom_site_aniso_U_33
_atom_site_aniso_U_23
_atom_site_aniso_U_13
_atom_site_aniso_U_12
Mn1 0.0169(3) 0.0176(3) 0.0153(3) -0.0004(3) 0.0001(2) 0.0001(3)
Mn2 0.0220(4) 0.0224(4) 0.0154(4) 0.0007(3) 0.0028(3) -0.0012(3)
Mn3 0.0229(4) 0.0221(4) 0.0162(4) 0.0003(3) 0.0012(3) 0.0002(3)
N1 0.044(3) 0.070(4) 0.039(3) -0.001(3) 0.022(3) -0.005(3)
N2 0.040(3) 0.052(3) 0.030(3) -0.006(2) 0.016(2) -0.012(2)
N3 0.043(3) 0.041(3) 0.046(3) 0.012(2) 0.020(3) 0.003(2)
N4 0.047(4) 0.040(3) 0.090(5) -0.019(3) 0.020(4) -0.009(3)
N5 0.031(3) 0.034(3) 0.045(3) 0.004(2) 0.014(2) -0.006(2)
N7 0.144(9) 0.069(6) 0.098(7) -0.010(5) 0.019(6) -0.002(6)
N8 0.057(4) 0.074(5) 0.100(6) 0.025(4) 0.001(4) -0.005(4)
N9 0.071(5) 0.077(5) 0.053(4) 0.015(4) -0.004(4) -0.008(4)
N10 0.038(3) 0.050(3) 0.068(4) -0.012(3) 0.021(3) -0.008(2)
C1 0.021(3) 0.045(3) 0.017(3) 0.006(2) 0.000(2) 0.000(2)
C2 0.029(3) 0.042(3) 0.020(3) 0.003(2) 0.010(2) 0.005(2)
C3 0.029(3) 0.038(3) 0.022(3) 0.005(2) -0.002(2) 0.009(2)
C4 0.022(3) 0.043(3) 0.022(3) 0.008(2) 0.006(2) 0.010(2)
C5 0.028(3) 0.039(3) 0.025(3) 0.002(2) 0.000(2) 0.001(2)
C6 0.023(3) 0.042(3) 0.016(3) -0.001(2) 0.004(2) -0.001(2)
C7 0.022(3) 0.036(3) 0.032(3) 0.000(2) 0.010(2) -0.005(2)
C8 0.026(3) 0.029(3) 0.022(3) -0.001(2) 0.006(2) 0.006(2)
C9 0.033(3) 0.022(3) 0.021(3) 0.002(2) 0.005(2) -0.001(2)
C10 0.057(4) 0.034(3) 0.030(3) -0.008(2) 0.019(3) -0.019(3)
C11 0.048(4) 0.040(3) 0.025(3) -0.015(3) 0.013(3) -0.011(3)
C12 0.025(3) 0.024(3) 0.027(3) -0.003(2) 0.007(2) -0.002(2)
C13 0.029(3) 0.039(3) 0.019(3) 0.004(2) 0.000(2) 0.003(2)
C14 0.052(4) 0.031(3) 0.021(3) 0.007(2) 0.001(3) 0.004(3)
C15 0.041(3) 0.026(3) 0.025(3) 0.000(2) 0.000(3) 0.001(2)
C16 0.027(3) 0.025(3) 0.016(3) 0.000(2) 0.003(2) 0.005(2)
C17 0.029(3) 0.026(3) 0.015(3) 0.000(2) 0.001(2) 0.008(2)
C18 0.034(3) 0.023(3) 0.018(3) 0.000(2) -0.001(2) 0.000(2)
C19 0.022(3) 0.021(3) 0.025(3) -0.006(2) 0.009(2) 0.000(2)
C20 0.021(3) 0.040(3) 0.018(3) 0.005(2) -0.003(2) 0.008(2)
C21 0.030(3) 0.027(3) 0.023(3) 0.004(2) -0.001(2) 0.004(2)
C22 0.020(3) 0.030(3) 0.022(3) 0.000(2) -0.004(2) -0.001(2)
C23 0.016(3) 0.029(3) 0.019(3) 0.007(2) -0.001(2) 0.0012(19)
C24 0.024(3) 0.029(3) 0.030(3) 0.006(2) -0.001(2) 0.000(2)
C25 0.022(3) 0.037(3) 0.024(3) 0.004(2) -0.008(2) -0.004(2)
C26 0.016(3) 0.037(3) 0.018(3) 0.006(2) 0.000(2) 0.002(2)
C27 0.020(3) 0.055(4) 0.016(3) 0.009(2) 0.002(2) 0.000(2)
C28 0.029(3) 0.049(4) 0.016(3) 0.007(2) -0.007(2) -0.007(2)
C29 0.023(3) 0.069(4) 0.021(3) 0.010(3) 0.002(2) -0.002(3)
C30 0.021(3) 0.066(4) 0.020(3) 0.011(3) 0.003(2) 0.004(3)
C31 0.028(3) 0.051(4) 0.033(4) 0.007(3) 0.011(3) -0.003(2)
C32 0.024(3) 0.039(3) 0.027(3) 0.005(2) 0.000(2) 0.003(2)
C33 0.027(3) 0.041(4) 0.034(4) -0.003(3) -0.008(3) -0.004(2)
C34 0.031(3) 0.028(3) 0.032(3) 0.002(2) -0.005(3) -0.001(2)
C35 0.019(3) 0.034(3) 0.018(3) 0.002(2) 0.005(2) -0.002(2)
C36 0.023(3) 0.032(3) 0.027(3) 0.001(2) -0.005(2) -0.002(2)
C37 0.037(3) 0.035(3) 0.027(3) 0.000(2) -0.001(3) 0.005(2)
C38 0.025(3) 0.029(3) 0.022(3) 0.000(2) 0.009(2) 0.000(2)
C39 0.026(3) 0.061(4) 0.018(3) 0.003(3) 0.008(2) -0.002(3)
C40 0.027(3) 0.043(3) 0.029(3) 0.008(3) 0.008(2) -0.008(2)
C41 0.034(3) 0.029(3) 0.023(3) -0.002(2) 0.006(2) -0.005(2)
C42 0.024(3) 0.028(3) 0.018(3) -0.001(2) 0.007(2) -0.004(2)
C43 0.050(4) 0.041(4) 0.038(4) -0.008(3) 0.024(3) -0.023(3)
C44 0.052(4) 0.045(4) 0.034(4) -0.016(3) 0.020(3) -0.016(3)
C45 0.023(3) 0.025(3) 0.023(3) 0.002(2) 0.006(2) 0.002(2)
C46 0.035(3) 0.040(3) 0.017(3) 0.002(2) -0.001(2) 0.001(2)
C47 0.034(3) 0.034(3) 0.020(3) 0.012(2) -0.002(2) 0.003(2)
C48 0.028(3) 0.024(3) 0.033(3) 0.001(2) 0.008(2) -0.002(2)
C49 0.022(3) 0.027(3) 0.019(3) 0.000(2) -0.001(2) 0.001(2)
C50 0.037(3) 0.025(3) 0.022(3) 0.002(2) -0.001(2) 0.002(2)
C51 0.040(3) 0.029(3) 0.023(3) -0.005(2) 0.004(2) -0.003(2)
C52 0.016(3) 0.032(3) 0.018(3) 0.002(2) 0.000(2) 0.002(2)
C53 0.040(4) 0.086(6) 0.035(4) 0.007(4) 0.009(3) 0.004(3)
C54 0.066(6) 0.206(14) 0.068(7) 0.055(8) 0.016(5) -0.007(7)
C55 0.046(5) 0.134(9) 0.097(8) 0.040(7) 0.026(5) 0.011(5)
C56 0.037(3) 0.054(4) 0.029(3) 0.003(3) 0.008(3) -0.005(3)
C57 0.060(5) 0.140(9) 0.032(4) 0.025(5) 0.013(4) -0.018(5)
C58 0.056(5) 0.102(7) 0.110(8) 0.045(6) 0.052(5) 0.029(5)
C59 0.028(3) 0.040(4) 0.044(4) 0.003(3) 0.014(3) -0.004(3)
C60 0.078(6) 0.057(5) 0.129(9) 0.007(5) 0.073(6) 0.015(4)
C61 0.057(5) 0.039(4) 0.056(5) 0.007(3) 0.023(4) -0.009(3)
C62 0.071(6) 0.068(6) 0.070(6) -0.026(5) -0.004(5) -0.014(4)
C63 0.043(4) 0.051(4) 0.067(5) 0.004(4) 0.006(4) -0.007(3)
C64 0.089(7) 0.064(6) 0.121(9) -0.034(6) 0.059(6) -0.016(5)
C65 0.030(3) 0.040(4) 0.032(4) 0.000(3) 0.004(3) -0.003(2)
C66 0.063(5) 0.059(5) 0.078(6) 0.014(4) 0.041(5) 0.005(4)
C67 0.039(4) 0.046(4) 0.043(4) 0.002(3) 0.003(3) -0.005(3)
C71 0.24(2) 0.057(7) 0.190(18) 0.022(10) 0.051(16) 0.024(10)
C72 0.165(13) 0.112(11) 0.208(17) 0.001(11) 0.088(13) -0.030(10)
C73 0.087(9) 0.132(14) 0.44(3) -0.089(18) -0.092(15) 0.004(8)
C74 0.105(8) 0.116(10) 0.095(8) 0.002(7) 0.010(7) -0.051(7)
C76 0.075(6) 0.101(8) 0.078(7) 0.024(6) 0.013(6) -0.008(5)
C77 0.135(10) 0.067(6) 0.071(7) 0.022(5) -0.017(6) -0.006(6)
C78 0.068(5) 0.085(7) 0.081(6) 0.001(5) 0.009(5) -0.017(5)
C79 0.088(7) 0.167(13) 0.067(7) 0.023(7) -0.005(6) 0.016(7)
C80 0.068(6) 0.084(6) 0.049(5) -0.008(4) 0.020(4) -0.011(4)
C81 0.039(4) 0.069(5) 0.081(6) 0.022(4) 0.001(4) -0.019(3)
C82 0.067(6) 0.062(5) 0.124(9) -0.010(5) 0.040(6) 0.003(4)
O1W 0.036(2) 0.025(2) 0.028(2) -0.0010(15) 0.0070(18) -0.0017(15)
O1 0.0263(16) 0.042(2) 0.038(2) 0.0019(19) 0.0144(15) -0.0089(17)
O2W 0.026(2) 0.0253(19) 0.032(2) 0.0002(15) 0.0098(17) -0.0028(14)
O2 0.028(2) 0.075(3) 0.024(2) -0.011(2) 0.0119(17) -0.0151(19)
O3 0.049(3) 0.034(2) 0.017(2) 0.0041(16) -0.0078(19) 0.0123(18)
O4 0.041(2) 0.038(2) 0.024(2) -0.0009(18) -0.0123(18) 0.0118(18)
O5 0.033(2) 0.026(2) 0.029(2) -0.0086(16) 0.0133(17) -0.0003(15)
O6 0.033(2) 0.034(2) 0.025(2) -0.0036(16) 0.0102(18) -0.0096(16)
O7 0.032(2) 0.027(2) 0.024(2) -0.0077(15) 0.0098(16) -0.0056(15)
O8 0.025(2) 0.031(2) 0.016(2) 0.0010(15) -0.0012(16) -0.0001(15)
O9 0.026(2) 0.029(2) 0.038(3) 0.0082(18) -0.0077(18) -0.0012(16)
O10 0.0188(19) 0.031(2) 0.027(2) -0.0018(16) -0.0021(16) 0.0043(14)
O11 0.035(2) 0.054(3) 0.030(2) 0.0056(19) -0.0138(19) 0.0066(19)
O12 0.032(2) 0.078(3) 0.023(2) -0.009(2) 0.0121(18) -0.016(2)
O13 0.045(3) 0.051(3) 0.022(2) 0.0055(18) -0.006(2) 0.0052(19)
O14 0.021(2) 0.036(2) 0.024(2) -0.0023(16) -0.0052(17) 0.0014(15)
O15 0.029(2) 0.027(2) 0.034(2) 0.0064(16) 0.0015(18) -0.0015(15)
O16 0.033(2) 0.030(2) 0.024(2) -0.0096(16) 0.0039(17) 0.0010(15)
O17 0.049(3) 0.032(2) 0.030(2) -0.0058(17) 0.021(2) -0.0121(18)
O18 0.026(2) 0.033(2) 0.031(2) -0.0131(17) 0.0048(17) -0.0018(16)
O19 0.034(2) 0.028(2) 0.019(2) 0.0021(16) 0.0003(16) -0.0018(16)
O20 0.040(2) 0.041(2) 0.030(3) 0.0028(18) 0.012(2) 0.0058(17)
O21 0.031(2) 0.036(2) 0.035(3) 0.0010(18) 0.0151(19) -0.0034(16)
O22 0.045(3) 0.038(3) 0.071(4) 0.011(2) 0.027(3) 0.0045(19)
O23 0.040(3) 0.127(6) 0.089(5) -0.021(4) -0.003(3) -0.010(3)
O24 0.047(3) 0.038(3) 0.055(3) 0.011(2) 0.025(2) 0.0005(19)
O26 0.285(16) 0.191(13) 0.149(10) 0.011(9) -0.055(11) 0.109(12)
O27 0.188(8) 0.077(5) 0.165(8) -0.019(6) 0.089(7) -0.045(5)
O28 0.288(13) 0.068(5) 0.125(7) 0.027(5) -0.075(8) -0.004(6)
O29 0.039(3) 0.135(6) 0.080(5) -0.004(4) 0.004(3) -0.009(3)

loop_
_atom_type_symbol
_atom_type_description
_atom_type_scat_dispersion_real
_atom_type_scat_dispersion_imag
_atom_type_scat_source
C C 0.0033 0.0016 'International Tables Vol C Tables 4.2.6.8 and 6.1.1.4'
H H 0.0000 0.0000 'International Tables Vol C Tables 4.2.6.8 and 6.1.1.4'
N N 0.0061 0.0033 'International Tables Vol C Tables 4.2.6.8 and 6.1.1.4'
O O 0.0106 0.0060 'International Tables Vol C Tables 4.2.6.8 and 6.1.1.4'
Mn Mn 0.3368 0.7283 'International Tables Vol C Tables 4.2.6.8 and 6.1.1.4'

loop_
_geom_angle_atom_site_label_1
_geom_angle_atom_site_label_2
_geom_angle_atom_site_label_3
_geom_angle
_geom_angle_site_symmetry_1
_geom_angle_site_symmetry_3
O14 Mn1 O10 178.39(18) . 3_545
O14 Mn1 O16 92.36(14) . 3_545
O10 Mn1 O16 88.09(14) 3_545 3_545
O14 Mn1 O5 89.42(15) . .
O10 Mn1 O5 90.11(14) 3_545 .
O16 Mn1 O5 178.13(18) 3_545 .
O14 Mn1 O7 87.73(14) . 2_564
O10 Mn1 O7 93.85(14) 3_545 2_564
O16 Mn1 O7 84.85(15) 3_545 2_564
O5 Mn1 O7 95.79(14) . 2_564
O14 Mn1 O18 90.35(15) . 4
O10 Mn1 O18 88.08(14) 3_545 4
O16 Mn1 O18 92.81(15) 3_545 4
O5 Mn1 O18 86.61(15) . 4
O7 Mn1 O18 176.91(17) 2_564 4
O15 Mn2 O17 89.70(16) . 3_545
O15 Mn2 O19 147.86(15) . 4
O17 Mn2 O19 99.10(16) 3_545 4
O15 Mn2 O1W 119.68(15) . .
O17 Mn2 O1W 85.24(15) 3_545 .
O19 Mn2 O1W 91.97(14) 4 .
O15 Mn2 O21 87.42(16) . .
O17 Mn2 O21 165.32(15) 3_545 .
O19 Mn2 O21 90.91(15) 4 .
O1W Mn2 O21 83.71(15) . .
O9 Mn3 O8 145.10(15) 3_545 2_564
O9 Mn3 O6 89.01(16) 3_545 .
O8 Mn3 O6 99.45(15) 2_564 .
O9 Mn3 O20 86.30(16) 3_545 .
O8 Mn3 O20 92.92(15) 2_564 .
O6 Mn3 O20 164.29(16) . .
O9 Mn3 O2W 119.78(15) 3_545 .
O8 Mn3 O2W 94.69(14) 2_564 .
O6 Mn3 O2W 86.05(14) . .
O20 Mn3 O2W 83.31(15) . .
C53 N1 C54 125.8(7) . .
C53 N1 C55 118.4(7) . .
C54 N1 C55 115.7(7) . .
C56 N2 C58 121.3(6) . .
C56 N2 C57 120.1(6) . .
C58 N2 C57 118.5(6) . .
C59 N3 C61 120.8(5) . .
C59 N3 C60 123.5(6) . .
C61 N3 C60 115.7(5) . .
C62 N4 C63 121.5(7) . .
C62 N4 C64 121.0(9) . .
C63 N4 C64 117.5(7) . .
C65 N5 C66 119.9(6) . .
C65 N5 C67 121.6(5) . .
C66 N5 C67 118.5(5) . .
C70 N6 C68 112(3) . .
C70 N6 C69 119(3) . .
C68 N6 C69 128.7(15) . .
C71 N7 C73 117.7(16) . .
C71 N7 C72 121.4(14) . .
C73 N7 C72 118.5(12) . .
C74 N8 C76 129.2(10) . .
C74 N8 C75 118.3(10) . .
C76 N8 C75 112.1(9) . .
C77 N9 C78 121.0(8) . .
C77 N9 C79 124.0(9) . .
C78 N9 C79 114.8(9) . .
C80 N10 C81 120.8(6) . .
C80 N10 C82 122.4(8) . .
C81 N10 C82 116.7(7) . .
C3 C1 C4 110.6(5) . .
C3 C1 C5 107.2(5) . .
C4 C1 C5 109.7(4) . .
C3 C1 C2 111.7(4) . .
C4 C1 C2 107.9(5) . .
C5 C1 C2 109.8(5) . .
O2 C2 C1 107.4(5) . .
O3 C3 C1 107.5(5) . .
O1 C4 C1 107.4(5) 2_565 .
O4 C5 C1 106.8(5) . .
O2 C6 C7 125.5(5) . .
O2 C6 C11 113.9(5) . .
C7 C6 C11 120.5(5) . .
C6 C7 C8 119.1(5) . .
C9 C8 C7 120.9(5) . .
C8 C9 C10 119.2(5) . .
C8 C9 C12 121.6(5) . .
C10 C9 C12 119.2(5) . .
C9 C10 C11 121.2(5) . .
C10 C11 C6 119.1(5) . .
O5 C12 O6 124.3(5) . .
O5 C12 C9 118.2(4) . .
O6 C12 C9 117.4(5) . .
O3 C13 C14 125.4(5) . .
O3 C13 C18 113.9(5) . .
C14 C13 C18 120.7(5) . .
C13 C14 C15 118.7(5) . .
C16 C15 C14 120.9(5) . .
C15 C16 C17 119.5(5) . .
C15 C16 C19 121.8(5) . .
C17 C16 C19 118.7(5) . .
C18 C17 C16 119.7(5) . .
C17 C18 C13 120.4(5) . .
O7 C19 O8 122.8(5) . .
O7 C19 C16 120.4(5) . .
O8 C19 C16 116.8(4) . .
O4 C20 C25 124.5(5) . .
O4 C20 C21 114.6(5) . .
C25 C20 C21 120.9(5) . .
C22 C21 C20 119.4(5) . .
C23 C22 C21 120.3(5) . .
C22 C23 C24 119.5(5) . .
C22 C23 C26 120.1(5) . .
C24 C23 C26 120.4(5) . .
C25 C24 C23 120.6(5) . .
C20 C25 C24 119.3(5) . .
O10 C26 O9 125.8(5) . .
O10 C26 C23 117.3(5) . .
O9 C26 C23 116.9(5) . .
C30 C27 C29 111.5(5) . .
C30 C27 C28 108.6(5) . .
C29 C27 C28 109.9(5) . .
C30 C27 C31 109.5(5) . .
C29 C27 C31 107.1(5) . .
C28 C27 C31 110.1(5) . .
O11 C28 C27 106.5(5) . .
O12 C29 C27 106.0(5) . .
O13 C30 C27 107.8(5) . .
O1 C31 C27 107.9(5) . .
O11 C32 C37 114.7(5) . .
O11 C32 C33 125.4(5) . .
C37 C32 C33 119.9(5) . .
C32 C33 C34 118.4(5) . .
C35 C34 C33 122.2(5) . .
C34 C35 C36 118.2(5) . .
C34 C35 C38 121.7(5) . .
C36 C35 C38 120.2(5) . .
C37 C36 C35 120.4(5) . .
C36 C37 C32 121.0(6) . .
O14 C38 O15 126.5(5) . .
O14 C38 C35 116.6(5) . .
O15 C38 C35 116.9(5) . .
C40 C39 C44 121.2(5) . .
C40 C39 O12 125.4(6) . .
C44 C39 O12 113.4(6) . .
C39 C40 C41 119.9(5) . .
C42 C41 C40 119.9(5) . .
C43 C42 C41 118.3(5) . .
C43 C42 C45 120.8(5) . .
C41 C42 C45 120.9(5) . .
C42 C43 C44 121.9(5) . .
C39 C44 C43 118.8(6) . .
O16 C45 O17 124.0(5) . .
O16 C45 C42 118.9(5) . .
O17 C45 C42 117.1(5) . .
O13 C46 C51 114.0(5) . .
O13 C46 C47 125.4(5) . .
C51 C46 C47 120.6(5) . .
C48 C47 C46 119.7(5) . .
C47 C48 C49 121.3(5) . .
C48 C49 C50 118.3(5) . .
C48 C49 C52 122.3(5) . .
C50 C49 C52 119.4(5) . .
C51 C50 C49 120.8(5) . .
C50 C51 C46 119.3(5) . .
O18 C52 O19 120.3(5) . .
O18 C52 C49 120.9(5) . .
O19 C52 C49 118.7(5) . .
O20 C53 N1 126.9(7) . .
O21 C56 N2 124.4(6) . .
O22 C59 N3 124.6(6) . .
O23 C62 N4 125.1(10) . .
O24 C65 N5 125.8(6) . .
O25 C68 N6 118.7(17) . .
N7 C71 O26 114.3(16) . .
N8 C74 O27 116.6(12) . .
O28 C77 N9 124.7(10) . .
O29 C80 N10 125.9(8) . .
C31 O1 C4 112.2(4) . 2_564
C6 O2 C2 120.7(4) . .
C13 O3 C3 118.3(4) . .
C20 O4 C5 117.8(4) . .
C12 O5 Mn1 158.5(4) . .
C12 O6 Mn3 112.1(3) . .
C19 O7 Mn1 127.3(3) . 2_565
C19 O8 Mn3 110.8(3) . 2_565
C26 O9 Mn3 131.2(3) . 3_455
C26 O10 Mn1 138.9(3) . 3_455
C32 O11 C28 118.8(5) . .
C39 O12 C29 120.7(5) . .
C46 O13 C30 119.1(5) . .
C38 O14 Mn1 138.2(4) . .
C38 O15 Mn2 129.9(4) . .
C45 O16 Mn1 157.1(4) . 3_455
C45 O17 Mn2 113.3(3) . 3_455
C52 O18 Mn1 128.0(3) . 4_454
C52 O19 Mn2 106.2(3) . 4_454
C53 O20 Mn3 127.7(4) . .
C56 O21 Mn2 125.3(4) . .

loop_
_geom_bond_atom_site_label_1
_geom_bond_atom_site_label_2
_geom_bond_distance
_geom_bond_site_symmetry_2
Mn1 O14 2.130(4) .
Mn1 O10 2.142(3) 3_545
Mn1 O16 2.148(4) 3_545
Mn1 O5 2.160(4) .
Mn1 O7 2.177(4) 2_564
Mn1 O18 2.188(4) 4
Mn2 O15 2.101(4) .
Mn2 O17 2.123(4) 3_545
Mn2 O19 2.148(4) 4
Mn2 O1W 2.182(4) .
Mn2 O21 2.198(4) .
Mn3 O9 2.106(4) 3_545
Mn3 O8 2.117(4) 2_564
Mn3 O6 2.125(4) .
Mn3 O20 2.175(4) .
Mn3 O2W 2.181(4) .
N1 C53 1.308(9) .
N1 C54 1.432(11) .
N1 C55 1.440(11) .
N2 C56 1.308(8) .
N2 C58 1.408(10) .
N2 C57 1.448(9) .
N3 C59 1.322(8) .
N3 C61 1.454(8) .
N3 C60 1.468(9) .
N4 C62 1.369(11) .
N4 C63 1.420(10) .
N4 C64 1.452(10) .
N5 C65 1.330(8) .
N5 C66 1.418(9) .
N5 C67 1.445(8) .
N6 C70 1.31(4) .
N6 C68 1.51(2) .
N6 C69 1.52(2) .
N7 C71 1.286(17) .
N7 C73 1.453(16) .
N7 C72 1.527(16) .
N8 C74 1.280(12) .
N8 C76 1.390(11) .
N8 C75 1.440(15) .
N9 C77 1.332(12) .
N9 C78 1.456(11) .
N9 C79 1.464(11) .
N10 C80 1.310(11) .
N10 C81 1.436(10) .
N10 C82 1.449(10) .
C1 C3 1.516(8) .
C1 C4 1.519(8) .
C1 C5 1.534(8) .
C1 C2 1.545(8) .
C2 O2 1.407(7) .
C3 O3 1.436(6) .
C4 O1 1.428(6) 2_565
C5 O4 1.420(7) .
C6 O2 1.365(6) .
C6 C7 1.378(8) .
C6 C11 1.388(8) .
C7 C8 1.398(7) .
C8 C9 1.371(8) .
C9 C10 1.378(8) .
C9 C12 1.518(8) .
C10 C11 1.386(8) .
C12 O5 1.249(6) .
C12 O6 1.251(6) .
C13 O3 1.364(7) .
C13 C14 1.369(8) .
C13 C18 1.395(7) .
C14 C15 1.407(8) .
C15 C16 1.377(8) .
C16 C17 1.398(7) .
C16 C19 1.497(7) .
C17 C18 1.372(7) .
C19 O7 1.254(6) .
C19 O8 1.275(6) .
C20 O4 1.371(6) .
C20 C25 1.378(8) .
C20 C21 1.391(8) .
C21 C22 1.391(7) .
C22 C23 1.384(7) .
C23 C24 1.392(7) .
C23 C26 1.515(7) .
C24 C25 1.391(7) .
C26 O10 1.243(6) .
C26 O9 1.266(7) .
C27 C30 1.499(8) .
C27 C29 1.520(8) .
C27 C28 1.520(8) .
C27 C31 1.539(8) .
C28 O11 1.434(7) .
C29 O12 1.448(7) .
C30 O13 1.422(7) .
C31 O1 1.410(7) .
C32 O11 1.361(7) .
C32 C37 1.383(8) .
C32 C33 1.387(8) .
C33 C34 1.396(8) .
C34 C35 1.373(8) .
C35 C36 1.400(8) .
C35 C38 1.508(7) .
C36 C37 1.368(8) .
C38 O14 1.253(6) .
C38 O15 1.256(6) .
C39 C40 1.355(9) .
C39 C44 1.375(9) .
C39 O12 1.376(7) .
C40 C41 1.402(8) .
C41 C42 1.396(8) .
C42 C43 1.372(8) .
C42 C45 1.485(7) .
C43 C44 1.387(8) .
C45 O16 1.253(6) .
C45 O17 1.266(6) .
C46 O13 1.376(7) .
C46 C51 1.385(8) .
C46 C47 1.400(8) .
C47 C48 1.372(8) .
C48 C49 1.389(7) .
C49 C50 1.417(7) .
C49 C52 1.472(7) .
C50 C51 1.384(8) .
C52 O18 1.261(6) .
C52 O19 1.276(7) .
C53 O20 1.195(8) .
C56 O21 1.238(7) .
C59 O22 1.230(8) .
C62 O23 1.205(11) .
C65 O24 1.223(7) .
C68 O25 1.241(19) .
C71 O26 1.39(2) .
C74 O27 1.314(14) .
C77 O28 1.220(12) .
C80 O29 1.248(10) .
O1 C4 1.428(6) 2_564
O7 Mn1 2.177(4) 2_565
O8 Mn3 2.117(4) 2_565
O9 Mn3 2.106(4) 3_455
O10 Mn1 2.142(3) 3_455
O16 Mn1 2.148(4) 3_455
O17 Mn2 2.123(4) 3_455
O18 Mn1 2.188(4) 4_454
O19 Mn2 2.148(4) 4_454
